data_1514362
loop_
_publ_author_name
'Kitagawa, Daichi'
'Kobatake, Seiya'

_publ_section_title
;
 Crystal thickness dependence of the photoinduced crystal bending of
 1-(5-methyl-2-(4-(p-vinylbenzoyloxymethyl)phenyl)-4-thiazolyl)-2-(5-methyl-2-phenyl-4-thiazolyl)perfluorocyclopentene.
;
_journal_issue 5
_journal_name_full
'Photochemical &amp; photobiological sciences : Official journal of the European Photochemistry Association and the European Society for Photobiology'
_journal_page_first 764
_journal_page_last 769
_journal_paper_doi 10.1039/c3pp50417d
_journal_volume 13
_journal_year 2014
_chemical_formula_sum 'C35 H24 F6 N2 O2 S2'
_chemical_formula_weight 682.70
_chemical_name_systematic
; 
1-(5-Methyl-2-(4-(p-vinylbenzoyloxymethyl)phenyl)-
4-thiazolyl)-2-(5-methyl-2-phenyl-4-thiazolyl)-
perfluorocyclopentene
;
_space_group_IT_number 14
_symmetry_cell_setting monoclinic
_symmetry_Int_Tables_number 14
_symmetry_space_group_name_Hall '-P 2yn'
_symmetry_space_group_name_H-M 'P 1 21/n 1'
_atom_sites_solution_hydrogens geom
_atom_sites_solution_primary direct
_atom_sites_solution_secondary difmap
_audit_creation_method SHELXL-97
_cell_angle_alpha 90.00
_cell_angle_beta 94.888(3)
_cell_angle_gamma 90.00
_cell_formula_units_Z 4
_cell_length_a 12.9786(19)
_cell_length_b 6.6198(9)
_cell_length_c 36.186(5)
_cell_measurement_temperature 138(2)
_cell_volume 3097.6(8)
_computing_cell_refinement PROCESS-AUTO
_computing_data_collection PROCESS-AUTO
_computing_data_reduction CrystalStructure
_computing_molecular_graphics ORTEP-3
_computing_publication_material 'CrystalStructure 4.0 (Rigaku, 2010)'
_computing_structure_refinement 'SHELXL-97 (Sheldrick, 1997)'
_computing_structure_solution 'SIR92 (Altomare, et al., 1994)'
_diffrn_ambient_temperature 138(2)
_diffrn_detector_area_resol_mean 10.000
_diffrn_measured_fraction_theta_full 0.998
_diffrn_measured_fraction_theta_max 0.998
_diffrn_measurement_device_type 'Rigaku R-AXIS RAPID'
_diffrn_measurement_method \w
_diffrn_radiation_monochromator graphite
_diffrn_radiation_source 'fine-focus sealed tube'
_diffrn_radiation_type MoK\a
_diffrn_radiation_wavelength 0.71075
_diffrn_reflns_av_R_equivalents 0.1159
_diffrn_reflns_av_sigmaI/netI 0.0628
_diffrn_reflns_limit_h_max 16
_diffrn_reflns_limit_h_min -16
_diffrn_reflns_limit_k_max 8
_diffrn_reflns_limit_k_min -8
_diffrn_reflns_limit_l_max 46
_diffrn_reflns_limit_l_min -46
_diffrn_reflns_number 41688
_diffrn_reflns_theta_full 27.45
_diffrn_reflns_theta_max 27.45
_diffrn_reflns_theta_min 3.12
_exptl_absorpt_coefficient_mu 0.245
_exptl_absorpt_correction_T_max 0.9759
_exptl_absorpt_correction_T_min 0.8671
_exptl_absorpt_correction_type multi-scan
_exptl_absorpt_process_details
;
    Higashi, T. (1995). Program for Absorption Correction.
    Rigaku Corporation, Tokyo, Japan.
;
_exptl_crystal_colour colorless
_exptl_crystal_density_diffrn 1.464
_exptl_crystal_density_method 'not measured'
_exptl_crystal_description needle
_exptl_crystal_F_000 1400
_exptl_crystal_size_max 0.60
_exptl_crystal_size_mid 0.10
_exptl_crystal_size_min 0.10
_refine_diff_density_max 0.458
_refine_diff_density_min -0.411
_refine_diff_density_rms 0.068
_refine_ls_extinction_method none
_refine_ls_goodness_of_fit_ref 1.029
_refine_ls_hydrogen_treatment constr
_refine_ls_matrix_type full
_refine_ls_number_parameters 515
_refine_ls_number_reflns 7072
_refine_ls_number_restraints 42
_refine_ls_restrained_S_all 1.027
_refine_ls_R_factor_all 0.0793
_refine_ls_R_factor_gt 0.0559
_refine_ls_shift/su_max 0.001
_refine_ls_shift/su_mean 0.000
_refine_ls_structure_factor_coef Fsqd
_refine_ls_weighting_details 'calc w=1/[\s^2^(Fo^2^)+(0.0963P)^2^+0.0000P] where P=(Fo^2^+2Fc^2^)/3'
_refine_ls_weighting_scheme calc
_refine_ls_wR_factor_gt 0.1566
_refine_ls_wR_factor_ref 0.1695
_reflns_number_gt 4784
_reflns_number_total 7072
_reflns_threshold_expression >2sigma(I)
_cod_data_source_file c3pp50417d1.cif
_cod_data_source_block shelxl
_cod_original_cell_volume 3097.7(8)
_cod_database_code 1514362

loop_
_symmetry_equiv_pos_as_xyz
'x, y, z'
'-x+1/2, y+1/2, -z+1/2'
'-x, -y, -z'
'x-1/2, -y-1/2, z-1/2'

loop_
_atom_site_label
_atom_site_type_symbol
_atom_site_fract_x
_atom_site_fract_y
_atom_site_fract_z
_atom_site_U_iso_or_equiv
_atom_site_adp_type
_atom_site_occupancy
_atom_site_symmetry_multiplicity
_atom_site_calc_flag
_atom_site_refinement_flags
_atom_site_disorder_assembly
_atom_site_disorder_group
S1 S 0.46210(5) 0.50064(9) 0.370292(17) 0.04286(18) Uani 1 1 d . . .
S2 S 0.63097(4) 0.50732(9) 0.524757(16) 0.03956(17) Uani 1 1 d . A .
O1 O 0.90610(13) -0.2518(3) 0.64055(4) 0.0454(4) Uani 1 1 d . . .
N1 N 0.58436(15) 0.8045(3) 0.36849(5) 0.0387(4) Uani 1 1 d . . .
N2 N 0.78154(15) 0.3887(3) 0.48861(5) 0.0386(4) Uani 1 1 d . A .
C1 C 0.6137(2) 0.2853(4) 0.41342(7) 0.0528(7) Uani 1 1 d . . .
H1A H 0.5859 0.2807 0.4377 0.079 Uiso 1 1 calc R . .
H1B H 0.6894 0.2777 0.4167 0.079 Uiso 1 1 calc R . .
H1C H 0.5867 0.1709 0.3984 0.079 Uiso 1 1 calc R . .
C2 C 0.58178(19) 0.4798(3) 0.39423(7) 0.0418(5) Uani 1 1 d . . .
C3 C 0.63538(18) 0.6564(3) 0.39034(6) 0.0381(5) Uani 1 1 d . A .
C4 C 0.49186(18) 0.7438(3) 0.35618(6) 0.0364(5) Uani 1 1 d . . .
C5 C 0.41841(18) 0.8638(3) 0.33191(6) 0.0376(5) Uani 1 1 d . . .
C6 C 0.44745(19) 1.0536(4) 0.31940(6) 0.0416(5) Uani 1 1 d . . .
H6 H 0.5147 1.1044 0.3264 0.050 Uiso 1 1 calc R . .
C7 C 0.3782(2) 1.1683(4) 0.29669(7) 0.0460(6) Uani 1 1 d . . .
H7 H 0.3984 1.2968 0.2881 0.055 Uiso 1 1 calc R . .
C8 C 0.2797(2) 1.0952(4) 0.28655(7) 0.0493(6) Uani 1 1 d . . .
H8 H 0.2322 1.1748 0.2714 0.059 Uiso 1 1 calc R . .
C9 C 0.2504(2) 0.9069(4) 0.29846(7) 0.0485(6) Uani 1 1 d . . .
H9 H 0.1832 0.8566 0.2912 0.058 Uiso 1 1 calc R . .
C10 C 0.31969(19) 0.7908(4) 0.32112(6) 0.0436(5) Uani 1 1 d . . .
H10 H 0.2995 0.6614 0.3292 0.052 Uiso 1 1 calc R . .
C11 C 0.74241(18) 0.6919(3) 0.40528(6) 0.0398(5) Uani 1 1 d . . .
F1 F 0.79097(14) 0.9569(3) 0.36485(6) 0.0695(6) Uani 0.947(2) 1 d PD A 1
F2 F 0.84491(14) 0.6517(3) 0.35479(4) 0.0667(5) Uani 0.947(2) 1 d PD A 1
F3 F 0.91466(12) 1.0077(2) 0.42261(5) 0.0582(5) Uani 0.947(2) 1 d PD A 1
F4 F 1.00728(13) 0.7936(3) 0.39350(6) 0.0554(5) Uani 0.947(2) 1 d PD A 1
F5 F 0.94583(12) 0.7352(3) 0.47350(4) 0.0546(5) Uani 0.947(2) 1 d PD A 1
F6 F 0.9525(2) 0.4904(4) 0.43363(6) 0.0541(6) Uani 0.947(2) 1 d PD A 1
C12 C 0.8223(2) 0.7818(5) 0.38183(8) 0.0480(6) Uani 0.947(2) 1 d PD A 1
C13 C 0.9177(2) 0.8181(4) 0.40914(8) 0.0476(7) Uani 0.947(2) 1 d PD A 1
C14 C 0.9034(3) 0.6667(5) 0.44040(7) 0.0426(6) Uani 0.947(2) 1 d PD A 1
F1B F 0.791(2) 0.757(5) 0.3430(7) 0.0695(6) Uani 0.053(2) 1 d PD A 2
F2B F 0.798(3) 0.994(5) 0.3831(9) 0.0667(5) Uani 0.053(2) 1 d PD A 2
F3B F 0.941(2) 0.547(3) 0.3803(8) 0.0582(5) Uani 0.053(2) 1 d PD A 2
F4B F 0.989(3) 0.864(5) 0.3927(12) 0.0554(5) Uani 0.053(2) 1 d PD A 2
F5B F 0.954(5) 0.524(6) 0.4514(12) 0.10(2) Uani 0.053(2) 1 d PD A 2
F6B F 0.923(2) 0.844(4) 0.4581(8) 0.054(8) Uani 0.053(2) 1 d PD A 2
C12B C 0.808(3) 0.792(6) 0.3799(9) 0.0480(6) Uani 0.053(2) 1 d PD A 2
C13B C 0.915(2) 0.724(4) 0.3960(7) 0.0476(7) Uani 0.053(2) 1 d PD A 2
C14B C 0.898(4) 0.680(5) 0.4367(7) 0.0426(6) Uani 0.053(2) 1 d PD A 2
C15 C 0.78810(18) 0.6376(3) 0.43875(6) 0.0383(5) Uani 1 1 d . A .
C16 C 0.60085(19) 0.8371(4) 0.47553(7) 0.0443(6) Uani 1 1 d . . .
H16A H 0.5362 0.8020 0.4609 0.066 Uiso 1 1 calc R . .
H16B H 0.6434 0.9215 0.4606 0.066 Uiso 1 1 calc R . .
H16C H 0.5851 0.9117 0.4978 0.066 Uiso 1 1 calc R . .
C17 C 0.65852(18) 0.6484(3) 0.48671(6) 0.0379(5) Uani 1 1 d . A .
C18 C 0.74036(18) 0.5614(3) 0.47133(6) 0.0379(5) Uani 1 1 d . . .
C19 C 0.73148(17) 0.3413(3) 0.51729(6) 0.0376(5) Uani 1 1 d . . .
C20 C 0.75491(17) 0.1623(3) 0.54055(6) 0.0377(5) Uani 1 1 d . A .
C21 C 0.82833(18) 0.0228(4) 0.53079(6) 0.0398(5) Uani 1 1 d . . .
H21 H 0.8618 0.0425 0.5087 0.048 Uiso 1 1 calc R A .
C22 C 0.85307(18) -0.1444(4) 0.55292(6) 0.0400(5) Uani 1 1 d . A .
H22 H 0.9032 -0.2381 0.5458 0.048 Uiso 1 1 calc R . .
C23 C 0.80541(18) -0.1763(3) 0.58533(6) 0.0388(5) Uani 1 1 d . . .
C24 C 0.7301(2) -0.0389(4) 0.59477(7) 0.0465(6) Uani 1 1 d . A .
H24 H 0.6955 -0.0608 0.6165 0.056 Uiso 1 1 calc R . .
C25 C 0.70516(19) 0.1277(4) 0.57294(7) 0.0444(6) Uani 1 1 d . . .
H25 H 0.6540 0.2198 0.5799 0.053 Uiso 1 1 calc R A .
C26 C 0.83762(19) -0.3444(4) 0.61152(6) 0.0423(5) Uani 1 1 d . A .
H26A H 0.7767 -0.4048 0.6220 0.051 Uiso 1 1 calc R . .
H26B H 0.8742 -0.4513 0.5987 0.051 Uiso 1 1 calc R . .
O2 O 0.8923(4) -0.5288(6) 0.67615(18) 0.0534(11) Uani 0.857(8) 1 d PD B 3
C27 C 0.9225(11) -0.3567(16) 0.67209(18) 0.0410(11) Uani 0.857(8) 1 d PD B 3
C28 C 0.9878(6) -0.2435(6) 0.70070(14) 0.0390(10) Uani 0.857(8) 1 d PD B 3
C29 C 1.0167(9) -0.0415(9) 0.69575(16) 0.0440(9) Uani 0.857(8) 1 d PD B 3
H29 H 0.9972 0.0248 0.6729 0.053 Uiso 0.857(8) 1 calc PR B 3
C30 C 1.0730(4) 0.0612(6) 0.72370(11) 0.0468(8) Uani 0.857(8) 1 d PD B 3
H30 H 1.0921 0.1976 0.7198 0.056 Uiso 0.857(8) 1 calc PR B 3
C31 C 1.1030(3) -0.0309(8) 0.75780(10) 0.0448(10) Uani 0.857(8) 1 d PD B 3
C32 C 1.0746(5) -0.2330(8) 0.76236(15) 0.0458(12) Uani 0.857(8) 1 d PD B 3
H32 H 1.0951 -0.2999 0.7850 0.055 Uiso 0.857(8) 1 calc PR B 3
C33 C 1.0171(4) -0.3375(6) 0.73444(12) 0.0437(9) Uani 0.857(8) 1 d PD B 3
H33 H 0.9976 -0.4737 0.7383 0.052 Uiso 0.857(8) 1 calc PR B 3
C34 C 1.1645(3) 0.0730(7) 0.78817(11) 0.0548(10) Uani 0.857(8) 1 d PD B 3
H34 H 1.1799 -0.0027 0.8103 0.066 Uiso 0.857(8) 1 calc PR B 3
C35 C 1.2002(3) 0.2575(6) 0.78819(12) 0.0611(12) Uani 0.857(8) 1 d PD B 3
H35A H 1.1871 0.3402 0.7669 0.073 Uiso 0.857(8) 1 calc PR B 3
H35B H 1.2392 0.3089 0.8095 0.073 Uiso 0.857(8) 1 calc PR B 3
O2B O 0.878(3) -0.488(5) 0.6800(13) 0.0534(11) Uani 0.143(8) 1 d PD B 4
C27B C 0.935(7) -0.347(10) 0.6745(11) 0.0410(11) Uani 0.143(8) 1 d PD B 4
C28B C 0.983(4) -0.200(5) 0.7016(9) 0.0390(10) Uani 0.143(8) 1 d PD B 4
C29B C 1.015(6) -0.009(6) 0.6914(11) 0.0440(9) Uani 0.143(8) 1 d PD B 4
H29B H 0.9987 0.0370 0.6667 0.053 Uiso 0.143(8) 1 calc PR B 4
C30B C 1.072(3) 0.115(4) 0.7165(7) 0.0468(8) Uani 0.143(8) 1 d PD B 4
H30B H 1.0850 0.2518 0.7104 0.056 Uiso 0.143(8) 1 calc PR B 4
C31B C 1.109(2) 0.037(4) 0.7508(6) 0.0448(10) Uani 0.143(8) 1 d PD B 4
C32B C 1.070(2) -0.145(4) 0.7618(6) 0.036(6) Uani 0.143(8) 1 d PD B 4
H32B H 1.0816 -0.1845 0.7870 0.043 Uiso 0.143(8) 1 calc PR B 4
C33B C 1.015(3) -0.275(4) 0.7368(8) 0.0437(9) Uani 0.143(8) 1 d PD B 4
H33B H 0.9992 -0.4097 0.7435 0.052 Uiso 0.143(8) 1 calc PR B 4
C34B C 1.1673(18) 0.174(3) 0.7771(5) 0.049(6) Uani 0.143(8) 1 d PD B 4
H34B H 1.1791 0.3069 0.7688 0.059 Uiso 0.143(8) 1 calc PR B 4
C35B C 1.204(2) 0.129(4) 0.8107(6) 0.083(9) Uani 0.143(8) 1 d PD B 4
H35C H 1.1945 -0.0019 0.8203 0.100 Uiso 0.143(8) 1 calc PR B 4
H35D H 1.2409 0.2286 0.8255 0.100 Uiso 0.143(8) 1 calc PR B 4

loop_
_atom_site_aniso_label
_atom_site_aniso_U_11
_atom_site_aniso_U_22
_atom_site_aniso_U_33
_atom_site_aniso_U_23
_atom_site_aniso_U_13
_atom_site_aniso_U_12
S1 0.0431(4) 0.0394(3) 0.0441(3) -0.0002(2) -0.0076(3) -0.0045(2)
S2 0.0339(3) 0.0431(3) 0.0410(3) 0.0011(2) -0.0012(2) 0.0027(2)
O1 0.0460(10) 0.0498(9) 0.0375(8) 0.0088(7) -0.0127(7) -0.0082(7)
N1 0.0369(11) 0.0426(10) 0.0353(10) 0.0019(8) -0.0043(8) -0.0003(8)
N2 0.0362(10) 0.0431(10) 0.0357(9) 0.0046(8) -0.0027(8) 0.0040(8)
C1 0.0656(18) 0.0384(13) 0.0513(15) 0.0012(11) -0.0129(13) -0.0018(12)
C2 0.0434(14) 0.0403(12) 0.0397(12) 0.0014(10) -0.0077(10) 0.0009(10)
C3 0.0391(13) 0.0409(12) 0.0332(11) 0.0012(9) -0.0028(9) 0.0023(10)
C4 0.0353(12) 0.0378(11) 0.0353(11) -0.0020(9) -0.0015(9) -0.0014(9)
C5 0.0357(12) 0.0426(12) 0.0334(11) -0.0016(10) -0.0029(9) 0.0009(9)
C6 0.0386(13) 0.0442(12) 0.0406(12) -0.0048(10) -0.0054(10) 0.0013(10)
C7 0.0497(15) 0.0462(13) 0.0407(12) 0.0027(10) -0.0046(11) 0.0054(11)
C8 0.0449(15) 0.0595(16) 0.0415(13) 0.0010(12) -0.0072(10) 0.0108(12)
C9 0.0368(13) 0.0654(16) 0.0413(12) -0.0026(12) -0.0084(10) 0.0000(12)
C10 0.0397(14) 0.0489(13) 0.0410(12) -0.0019(11) -0.0033(10) -0.0020(10)
C11 0.0366(12) 0.0396(11) 0.0420(12) 0.0031(10) -0.0036(9) 0.0024(10)
F1 0.0461(10) 0.0807(13) 0.0791(13) 0.0463(11) -0.0097(10) -0.0038(9)
F2 0.0563(11) 0.1024(14) 0.0416(9) -0.0064(9) 0.0057(8) -0.0121(10)
F3 0.0494(10) 0.0481(9) 0.0750(12) 0.0038(8) -0.0065(9) -0.0033(7)
F4 0.0362(10) 0.0743(13) 0.0554(9) 0.0153(10) 0.0023(8) 0.0026(8)
F5 0.0383(9) 0.0802(13) 0.0433(9) 0.0001(9) -0.0070(7) -0.0051(8)
F6 0.0434(11) 0.0569(12) 0.0629(13) 0.0124(10) 0.0092(11) 0.0182(9)
C12 0.0415(15) 0.0581(15) 0.0433(14) 0.0110(12) -0.0034(11) 0.0014(12)
C13 0.0354(14) 0.0530(16) 0.0533(16) 0.0061(13) -0.0023(11) 0.0026(12)
C14 0.0361(13) 0.0510(15) 0.0392(13) 0.0024(11) -0.0057(10) 0.0063(11)
F1B 0.0461(10) 0.0807(13) 0.0791(13) 0.0463(11) -0.0097(10) -0.0038(9)
F2B 0.0563(11) 0.1024(14) 0.0416(9) -0.0064(9) 0.0057(8) -0.0121(10)
F3B 0.0494(10) 0.0481(9) 0.0750(12) 0.0038(8) -0.0065(9) -0.0033(7)
F4B 0.0362(10) 0.0743(13) 0.0554(9) 0.0153(10) 0.0023(8) 0.0026(8)
F5B 0.07(3) 0.08(3) 0.15(6) 0.01(4) 0.04(4) 0.01(2)
F6B 0.035(15) 0.050(16) 0.08(2) 0.028(16) 0.019(14) 0.008(12)
C12B 0.0415(15) 0.0581(15) 0.0433(14) 0.0110(12) -0.0034(11) 0.0014(12)
C13B 0.0354(14) 0.0530(16) 0.0533(16) 0.0061(13) -0.0023(11) 0.0026(12)
C14B 0.0361(13) 0.0510(15) 0.0392(13) 0.0024(11) -0.0057(10) 0.0063(11)
C15 0.0353(12) 0.0401(12) 0.0383(12) 0.0013(10) -0.0035(9) 0.0055(9)
C16 0.0373(13) 0.0401(12) 0.0543(14) 0.0045(11) -0.0032(11) 0.0042(10)
C17 0.0332(12) 0.0399(12) 0.0394(12) -0.0004(10) -0.0036(9) -0.0005(9)
C18 0.0333(12) 0.0411(11) 0.0376(11) 0.0014(10) -0.0065(9) -0.0003(9)
C19 0.0316(12) 0.0413(12) 0.0384(12) 0.0005(10) -0.0060(9) 0.0010(9)
C20 0.0338(12) 0.0430(12) 0.0347(11) -0.0015(9) -0.0060(9) -0.0007(9)
C21 0.0320(12) 0.0494(13) 0.0370(12) 0.0019(10) -0.0031(9) 0.0019(10)
C22 0.0349(12) 0.0464(13) 0.0376(11) 0.0011(10) -0.0031(9) 0.0028(10)
C23 0.0354(12) 0.0431(12) 0.0361(11) 0.0005(10) -0.0077(9) -0.0027(10)
C24 0.0480(15) 0.0547(14) 0.0364(12) 0.0016(11) 0.0017(10) 0.0028(11)
C25 0.0435(14) 0.0495(14) 0.0403(12) 0.0005(11) 0.0044(10) 0.0104(11)
C26 0.0433(14) 0.0448(13) 0.0369(12) 0.0011(10) -0.0071(10) -0.0035(10)
O2 0.062(2) 0.048(2) 0.0474(19) 0.0115(17) -0.0105(15) -0.0090(17)
C27 0.034(4) 0.0482(18) 0.0393(15) 0.0095(13) -0.0047(15) -0.0033(14)
C28 0.0339(16) 0.045(2) 0.0364(12) 0.0059(16) -0.0038(10) 0.001(2)
C29 0.0434(15) 0.049(3) 0.038(2) 0.0098(15) -0.0038(18) -0.003(2)
C30 0.0447(16) 0.045(2) 0.049(2) 0.0053(15) -0.0018(16) -0.0034(18)
C31 0.0348(17) 0.060(3) 0.0396(19) 0.0020(18) 0.0015(15) -0.0056(19)
C32 0.045(2) 0.057(3) 0.0348(17) 0.010(2) -0.0024(14) 0.004(2)
C33 0.0426(15) 0.048(2) 0.0394(14) 0.0061(18) -0.0017(11) 0.001(2)
C34 0.046(2) 0.073(3) 0.044(2) -0.003(2) -0.0035(16) -0.0051(19)
C35 0.052(2) 0.073(3) 0.056(2) -0.009(2) -0.0073(17) -0.0090(19)
O2B 0.062(2) 0.048(2) 0.0474(19) 0.0115(17) -0.0105(15) -0.0090(17)
C27B 0.034(4) 0.0482(18) 0.0393(15) 0.0095(13) -0.0047(15) -0.0033(14)
C28B 0.0339(16) 0.045(2) 0.0364(12) 0.0059(16) -0.0038(10) 0.001(2)
C29B 0.0434(15) 0.049(3) 0.038(2) 0.0098(15) -0.0038(18) -0.003(2)
C30B 0.0447(16) 0.045(2) 0.049(2) 0.0053(15) -0.0018(16) -0.0034(18)
C31B 0.0348(17) 0.060(3) 0.0396(19) 0.0020(18) 0.0015(15) -0.0056(19)
C32B 0.026(11) 0.07(2) 0.015(8) 0.006(13) -0.006(7) 0.008(16)
C33B 0.0426(15) 0.048(2) 0.0394(14) 0.0061(18) -0.0017(11) 0.001(2)
C34B 0.072(16) 0.031(11) 0.043(13) 0.006(9) 0.004(10) -0.014(11)
C35B 0.10(2) 0.09(2) 0.055(14) -0.006(14) -0.020(14) -0.012(15)

loop_
_atom_type_symbol
_atom_type_description
_atom_type_scat_dispersion_real
_atom_type_scat_dispersion_imag
_atom_type_scat_source
C C 0.0033 0.0016 'International Tables Vol C Tables 4.2.6.8 and 6.1.1.4'
H H 0.0000 0.0000 'International Tables Vol C Tables 4.2.6.8 and 6.1.1.4'
F F 0.0171 0.0103 'International Tables Vol C Tables 4.2.6.8 and 6.1.1.4'
N N 0.0061 0.0033 'International Tables Vol C Tables 4.2.6.8 and 6.1.1.4'
O O 0.0106 0.0060 'International Tables Vol C Tables 4.2.6.8 and 6.1.1.4'
S S 0.1246 0.1234 'International Tables Vol C Tables 4.2.6.8 and 6.1.1.4'

loop_
_geom_angle_atom_site_label_1
_geom_angle_atom_site_label_2
_geom_angle_atom_site_label_3
_geom_angle
C2 S1 C4 90.50(11)
C17 S2 C19 90.50(11)
C27 O1 C26 116.2(2)
C27B O1 C26 123.0(12)
C4 N1 C3 110.84(19)
C19 N2 C18 110.89(19)
C3 C2 C1 130.8(2)
C3 C2 S1 108.89(17)
C1 C2 S1 120.22(18)
C2 C3 N1 115.9(2)
C2 C3 C11 124.8(2)
N1 C3 C11 119.1(2)
N1 C4 C5 124.5(2)
N1 C4 S1 113.83(17)
C5 C4 S1 121.66(17)
C10 C5 C6 119.2(2)
C10 C5 C4 120.9(2)
C6 C5 C4 119.9(2)
C7 C6 C5 120.2(2)
C8 C7 C6 120.1(2)
C9 C8 C7 120.3(2)
C8 C9 C10 120.0(2)
C5 C10 C9 120.3(2)
C15 C11 C12B 116.6(11)
C15 C11 C3 128.1(2)
C12B C11 C3 115.2(11)
C15 C11 C12 109.7(2)
C3 C11 C12 121.9(2)
F2 C12 F1 106.9(2)
F2 C12 C11 110.8(3)
F1 C12 C11 113.2(2)
F2 C12 C13 110.7(2)
F1 C12 C13 110.6(3)
C11 C12 C13 104.7(2)
F4 C13 F3 108.5(2)
F4 C13 C14 113.2(2)
F3 C13 C14 109.4(2)
F4 C13 C12 112.8(2)
F3 C13 C12 109.4(2)
C14 C13 C12 103.3(2)
F5 C14 F6 106.5(2)
F5 C14 C15 114.0(2)
F6 C14 C15 111.2(3)
F5 C14 C13 111.6(3)
F6 C14 C13 109.8(2)
C15 C14 C13 103.7(2)
F2B C12B F1B 104(2)
F2B C12B C11 109(3)
F1B C12B C11 119(3)
F2B C12B C13B 111(2)
F1B C12B C13B 113(2)
C11 C12B C13B 101(2)
F4B C13B F3B 111(2)
F4B C13B C12B 113(2)
F3B C13B C12B 110(2)
F4B C13B C14B 112(2)
F3B C13B C14B 107(2)
C12B C13B C14B 102(2)
F5B C14B F6B 107(3)
F5B C14B C15 109(4)
F6B C14B C15 109(3)
F5B C14B C13B 113(3)
F6B C14B C13B 110(2)
C15 C14B C13B 108(2)
C11 C15 C14B 105.0(11)
C11 C15 C18 129.0(2)
C14B C15 C18 126.0(11)
C11 C15 C14 111.1(2)
C18 C15 C14 119.9(2)
C18 C17 C16 129.1(2)
C18 C17 S2 108.52(17)
C16 C17 S2 122.36(18)
C17 C18 N2 116.5(2)
C17 C18 C15 125.3(2)
N2 C18 C15 118.2(2)
N2 C19 C20 123.7(2)
N2 C19 S2 113.60(16)
C20 C19 S2 122.69(17)
C21 C20 C25 118.5(2)
C21 C20 C19 120.1(2)
C25 C20 C19 121.4(2)
C22 C21 C20 120.8(2)
C23 C22 C21 120.7(2)
C22 C23 C24 118.6(2)
C22 C23 C26 121.8(2)
C24 C23 C26 119.4(2)
C25 C24 C23 121.0(2)
C24 C25 C20 120.4(2)
O1 C26 C23 105.33(18)
O2 C27 O1 124.0(5)
O2 C27 C28 124.0(6)
O1 C27 C28 111.9(4)
C33 C28 C29 118.7(3)
C33 C28 C27 118.9(4)
C29 C28 C27 122.3(4)
C30 C29 C28 120.5(3)
C29 C30 C31 121.5(3)
C30 C31 C32 117.6(3)
C30 C31 C34 123.1(4)
C32 C31 C34 119.3(4)
C33 C32 C31 121.4(4)
C32 C33 C28 120.3(4)
C35 C34 C31 127.3(4)
O2B C27B O1 112(5)
O2B C27B C28B 128(4)
O1 C27B C28B 110(3)
C29B C28B C33B 119.4(18)
C29B C28B C27B 123(2)
C33B C28B C27B 116(2)
C30B C29B C28B 121(2)
C29B C30B C31B 119.2(19)
C32B C31B C30B 118.3(16)
C32B C31B C34B 122.0(17)
C30B C31B C34B 118.0(18)
C31B C32B C33B 122.1(17)
C28B C33B C32B 117.8(18)
C35B C34B C31B 126(2)

loop_
_geom_bond_atom_site_label_1
_geom_bond_atom_site_label_2
_geom_bond_distance
S1 C2 1.718(3)
S1 C4 1.742(2)
S2 C17 1.726(2)
S2 C19 1.744(2)
O1 C27 1.338(8)
O1 C27B 1.40(5)
O1 C26 1.453(3)
N1 C4 1.308(3)
N1 C3 1.391(3)
N2 C19 1.308(3)
N2 C18 1.388(3)
C1 C2 1.504(3)
C2 C3 1.374(3)
C3 C11 1.466(3)
C4 C5 1.473(3)
C5 C10 1.394(3)
C5 C6 1.398(3)
C6 C7 1.391(3)
C7 C8 1.387(4)
C8 C9 1.383(4)
C9 C10 1.395(3)
C11 C15 1.351(3)
C11 C12B 1.46(4)
C11 C12 1.517(4)
F1 C12 1.358(3)
F2 C12 1.354(4)
F3 C13 1.348(3)
F4 C13 1.345(3)
F5 C14 1.353(3)
F6 C14 1.362(3)
C12 C13 1.536(4)
C13 C14 1.535(4)
C14 C15 1.504(4)
F1B C12B 1.36(2)
F2B C12B 1.35(2)
F3B C13B 1.357(18)
F4B C13B 1.344(18)
F5B C14B 1.35(2)
F6B C14B 1.36(2)
C12B C13B 1.529(18)
C13B C14B 1.539(18)
C14B C15 1.46(5)
C15 C18 1.467(3)
C16 C17 1.495(3)
C17 C18 1.368(3)
C19 C20 1.470(3)
C20 C21 1.394(3)
C20 C25 1.404(3)
C21 C22 1.388(3)
C22 C23 1.388(3)
C23 C24 1.399(3)
C23 C26 1.498(3)
C24 C25 1.379(3)
O2 C27 1.218(6)
C27 C28 1.484(4)
C28 C33 1.394(4)
C28 C29 1.405(4)
C29 C30 1.376(4)
C30 C31 1.401(5)
C31 C32 1.402(5)
C31 C34 1.472(5)
C32 C33 1.388(6)
C34 C35 1.306(6)
O2B C27B 1.22(2)
C27B C28B 1.480(17)
C28B C29B 1.393(17)
C28B C33B 1.396(17)
C29B C30B 1.389(17)
C30B C31B 1.391(17)
C31B C32B 1.381(17)
C31B C34B 1.474(17)
C32B C33B 1.402(17)
C34B C35B 1.299(17)

loop_
_geom_torsion_atom_site_label_1
_geom_torsion_atom_site_label_2
_geom_torsion_atom_site_label_3
_geom_torsion_atom_site_label_4
_geom_torsion
C4 S1 C2 C3 0.56(18)
C4 S1 C2 C1 -176.7(2)
C1 C2 C3 N1 175.8(2)
S1 C2 C3 N1 -1.0(3)
C1 C2 C3 C11 0.1(4)
S1 C2 C3 C11 -176.75(18)
C4 N1 C3 C2 1.0(3)
C4 N1 C3 C11 177.0(2)
C3 N1 C4 C5 -179.2(2)
C3 N1 C4 S1 -0.5(2)
C2 S1 C4 N1 -0.02(18)
C2 S1 C4 C5 178.71(19)
N1 C4 C5 C10 -177.6(2)
S1 C4 C5 C10 3.8(3)
N1 C4 C5 C6 2.4(3)
S1 C4 C5 C6 -176.20(17)
C10 C5 C6 C7 0.5(3)
C4 C5 C6 C7 -179.5(2)
C5 C6 C7 C8 0.4(4)
C6 C7 C8 C9 -1.0(4)
C7 C8 C9 C10 0.8(4)
C6 C5 C10 C9 -0.7(3)
C4 C5 C10 C9 179.3(2)
C8 C9 C10 C5 0.1(4)
C2 C3 C11 C15 -41.5(4)
N1 C3 C11 C15 142.9(2)
C2 C3 C11 C12B 135.9(15)
N1 C3 C11 C12B -39.8(15)
C2 C3 C11 C12 131.9(3)
N1 C3 C11 C12 -43.7(3)
C15 C11 C12 F2 106.7(2)
C12B C11 C12 F2 -96(11)
C3 C11 C12 F2 -67.8(3)
C15 C11 C12 F1 -133.1(3)
C12B C11 C12 F1 24(11)
C3 C11 C12 F1 52.3(4)
C15 C11 C12 C13 -12.6(3)
C12B C11 C12 C13 145(11)
C3 C11 C12 C13 172.9(2)
F2 C12 C13 F4 27.4(3)
F1 C12 C13 F4 -90.9(3)
C11 C12 C13 F4 146.8(2)
F2 C12 C13 F3 148.3(2)
F1 C12 C13 F3 30.0(3)
C11 C12 C13 F3 -92.3(3)
F2 C12 C13 C14 -95.2(3)
F1 C12 C13 C14 146.5(3)
C11 C12 C13 C14 24.2(3)
F4 C13 C14 F5 87.7(3)
F3 C13 C14 F5 -33.5(3)
C12 C13 C14 F5 -149.9(3)
F4 C13 C14 F6 -30.1(4)
F3 C13 C14 F6 -151.3(2)
C12 C13 C14 F6 92.2(3)
F4 C13 C14 C15 -149.1(2)
F3 C13 C14 C15 89.7(3)
C12 C13 C14 C15 -26.7(3)
C15 C11 C12B F2B -95(2)
C3 C11 C12B F2B 87(2)
C12 C11 C12B F2B -119(12)
C15 C11 C12B F1B 145.6(19)
C3 C11 C12B F1B -32(3)
C12 C11 C12B F1B 122(12)
C15 C11 C12B C13B 21(2)
C3 C11 C12B C13B -156.6(12)
C12 C11 C12B C13B -3(10)
F2B C12B C13B F4B -31(4)
F1B C12B C13B F4B 86(3)
C11 C12B C13B F4B -146(3)
F2B C12B C13B F3B -156(3)
F1B C12B C13B F3B -39(3)
C11 C12B C13B F3B 89(2)
F2B C12B C13B C14B 90(3)
F1B C12B C13B C14B -153(3)
C11 C12B C13B C14B -25(2)
F4B C13B C14B F5B -93(4)
F3B C13B C14B F5B 29(4)
C12B C13B C14B F5B 145(4)
F4B C13B C14B F6B 27(4)
F3B C13B C14B F6B 149(3)
C12B C13B C14B F6B -95(3)
F4B C13B C14B C15 145(2)
F3B C13B C14B C15 -92(3)
C12B C13B C14B C15 24(3)
C12B C11 C15 C14B -6(2)
C3 C11 C15 C14B 171.0(14)
C12 C11 C15 C14B -3.0(14)
C12B C11 C15 C18 170.9(15)
C3 C11 C15 C18 -11.8(4)
C12 C11 C15 C18 174.1(2)
C12B C11 C15 C14 -8.3(16)
C3 C11 C15 C14 169.1(2)
C12 C11 C15 C14 -5.0(3)
F5B C14B C15 C11 -136(2)
F6B C14B C15 C11 107.9(19)
C13B C14B C15 C11 -12(2)
F5B C14B C15 C18 47(3)
F6B C14B C15 C18 -69(3)
C13B C14B C15 C18 171.0(11)
F5B C14B C15 C14 27(11)
F6B C14B C15 C14 -89(12)
C13B C14B C15 C14 151(13)
F5 C14 C15 C11 142.1(2)
F6 C14 C15 C11 -97.5(3)
C13 C14 C15 C11 20.5(3)
F5 C14 C15 C14B 125(12)
F6 C14 C15 C14B -115(12)
C13 C14 C15 C14B 3(12)
F5 C14 C15 C18 -37.2(3)
F6 C14 C15 C18 83.3(3)
C13 C14 C15 C18 -158.7(2)
C19 S2 C17 C18 0.01(18)
C19 S2 C17 C16 -177.8(2)
C16 C17 C18 N2 177.4(2)
S2 C17 C18 N2 -0.1(3)
C16 C17 C18 C15 -1.6(4)
S2 C17 C18 C15 -179.19(19)
C19 N2 C18 C17 0.2(3)
C19 N2 C18 C15 179.4(2)
C11 C15 C18 C17 -50.1(4)
C14B C15 C18 C17 126.6(17)
C14 C15 C18 C17 129.1(3)
C11 C15 C18 N2 130.9(3)
C14B C15 C18 N2 -52.4(17)
C14 C15 C18 N2 -50.0(3)
C18 N2 C19 C20 178.0(2)
C18 N2 C19 S2 -0.2(2)
C17 S2 C19 N2 0.13(18)
C17 S2 C19 C20 -178.1(2)
N2 C19 C20 C21 -5.4(3)
S2 C19 C20 C21 172.72(17)
N2 C19 C20 C25 174.2(2)
S2 C19 C20 C25 -7.7(3)
C25 C20 C21 C22 -1.1(3)
C19 C20 C21 C22 178.5(2)
C20 C21 C22 C23 -0.2(4)
C21 C22 C23 C24 1.5(3)
C21 C22 C23 C26 -174.2(2)
C22 C23 C24 C25 -1.6(4)
C26 C23 C24 C25 174.2(2)
C23 C24 C25 C20 0.3(4)
C21 C20 C25 C24 1.1(4)
C19 C20 C25 C24 -178.6(2)
C27 O1 C26 C23 162.3(8)
C27B O1 C26 C23 166(5)
C22 C23 C26 O1 98.3(2)
C24 C23 C26 O1 -77.4(3)
C27B O1 C27 O2 -151(37)
C26 O1 C27 O2 7.5(17)
C27B O1 C27 C28 25(35)
C26 O1 C27 C28 -176.3(7)
O2 C27 C28 C33 0.0(18)
O1 C27 C28 C33 -176.2(8)
O2 C27 C28 C29 -176.6(12)
O1 C27 C28 C29 7.1(17)
C33 C28 C29 C30 0.1(15)
C27 C28 C29 C30 176.8(10)
C28 C29 C30 C31 -0.2(14)
C29 C30 C31 C32 0.7(9)
C29 C30 C31 C34 179.2(7)
C30 C31 C32 C33 -1.2(7)
C34 C31 C32 C33 -179.7(5)
C31 C32 C33 C28 1.2(9)
C29 C28 C33 C32 -0.6(11)
C27 C28 C33 C32 -177.4(9)
C30 C31 C34 C35 -0.7(7)
C32 C31 C34 C35 177.6(5)
C27 O1 C27B O2B 7(29)
C26 O1 C27B O2B -16(9)
C27 O1 C27B C28B -143(41)
C26 O1 C27B C28B -166(4)
O2B C27B C28B C29B -157(9)
O1 C27B C28B C29B -14(11)
O2B C27B C28B C33B 37(13)
O1 C27B C28B C33B 180(5)
C33B C28B C29B C30B -6(11)
C27B C28B C29B C30B -171(7)
C28B C29B C30B C31B 9(10)
C29B C30B C31B C32B -14(7)
C29B C30B C31B C34B -179(5)
C30B C31B C32B C33B 15(5)
C34B C31B C32B C33B 180(3)
C29B C28B C33B C32B 6(8)
C27B C28B C33B C32B 173(6)
C31B C32B C33B C28B -11(6)
C32B C31B C34B C35B 12(5)
C30B C31B C34B C35B 177(3)
